data_2007321
loop_
_publ_author_name
'Ould Abdellahi, Mohamed'
'Ben Amor, Fatma'
'Driss, Ahmed'
'Jouini, Tahar'

_publ_section_title
;
 Hexakis(<i>p</i>-anisidinium) <i>cyclo</i>-Hexaphosphate
 T\'etrahydrate
;
_journal_issue 6
_journal_name_full 'Acta Crystallographica Section C'
_journal_page_first 813
_journal_page_last 816
_journal_paper_doi 10.1107/S0108270197011888
_journal_volume 54
_journal_year 1998
_chemical_formula_iupac '6C7 H10 O 1+, P6 O18 6-, 4H2 O'
_chemical_formula_moiety 'C42 H68 N6 O28 P6'
_chemical_formula_structural (1,4-CH3OC6H4NH3)6P6O18.4H2O
_chemical_formula_sum 'C42 H68 N6 O28 P6'
_chemical_formula_weight 1290.84
_chemical_name_systematic
;
 Hexa(p-Anisidinium) Cyclohexaphosphate T\'etrahydrate
;
_space_group_IT_number 2
_symmetry_cell_setting triclinic
_symmetry_space_group_name_Hall '-P 1'
_symmetry_space_group_name_H-M 'P -1'
_cell_angle_alpha 87.27(2)
_cell_angle_beta 116.30(3)
_cell_angle_gamma 92.66(2)
_cell_formula_units_Z 1
_cell_length_a 9.686(3)
_cell_length_b 17.868(4)
_cell_length_c 9.636(4)
_cell_measurement_reflns_used 25
_cell_measurement_temperature 293(2)
_cell_measurement_theta_max 16
_cell_measurement_theta_min 14
_cell_volume 1492.8(9)
_computing_cell_refinement 'CAD4 EXPRESS'
_computing_data_collection 'CAD-4 EXPRESS (Macicek & Yordanov, , 1992)'
_computing_data_reduction 'MolEN (Fair, 1990)'
_computing_publication_material SHELXL93
_computing_structure_refinement 'SHELXL93 (Sheldrick, 1993)'
_computing_structure_solution 'SHELXS86 (Sheldrick, 1990)'
_diffrn_ambient_temperature 293(2)
_diffrn_measurement_device 'Enraf-Nonius CAD-4'
_diffrn_measurement_method \w/2\q
_diffrn_radiation_monochromator graphite
_diffrn_radiation_source 'fine-focus sealed tube'
_diffrn_radiation_type CuK\a
_diffrn_radiation_wavelength 1.54178
_diffrn_reflns_av_R_equivalents 0.032
_diffrn_reflns_av_sigmaI/netI 0.0281
_diffrn_reflns_limit_h_max 10
_diffrn_reflns_limit_h_min -10
_diffrn_reflns_limit_k_max 20
_diffrn_reflns_limit_k_min 0
_diffrn_reflns_limit_l_max 10
_diffrn_reflns_limit_l_min -10
_diffrn_reflns_number 4561
_diffrn_reflns_theta_max 59.97
_diffrn_reflns_theta_min 4.96
_diffrn_standards_decay_% 0.5
_diffrn_standards_interval_time 60
_diffrn_standards_number 3
_exptl_absorpt_coefficient_mu 2.455
_exptl_absorpt_correction_T_max 0.906
_exptl_absorpt_correction_T_min 0.685
_exptl_absorpt_correction_type 'DIFABS (Walker & Stuart, 1983)'
_exptl_crystal_colour incolore
_exptl_crystal_density_diffrn 1.436
_exptl_crystal_density_meas ?
_exptl_crystal_description parall\'elipip\`ede
_exptl_crystal_F_000 676
_exptl_crystal_size_max 0.36
_exptl_crystal_size_mid 0.22
_exptl_crystal_size_min 0.04
_refine_diff_density_max 0.514
_refine_diff_density_min -0.606
_refine_ls_extinction_coef 0.0006(4)
_refine_ls_extinction_method SHELXL93
_refine_ls_goodness_of_fit_all 1.068
_refine_ls_goodness_of_fit_obs 1.100
_refine_ls_hydrogen_treatment noref
_refine_ls_matrix_type full
_refine_ls_number_parameters 416
_refine_ls_number_reflns 4401
_refine_ls_number_restraints 0
_refine_ls_restrained_S_all 1.068
_refine_ls_restrained_S_obs 1.100
_refine_ls_R_factor_all 0.058
_refine_ls_R_factor_obs .048
_refine_ls_shift/esd_max 0.000
_refine_ls_shift/esd_mean 0.000
_refine_ls_structure_factor_coef Fsqd
_refine_ls_weighting_details 'w = 1/[\s^2^(Fo^2^)+(0.0853P)^2^+0.7948P] where P = (Fo^2^+2Fc^2^)/3'
_refine_ls_weighting_scheme calc
_refine_ls_wR_factor_all 0.141
_refine_ls_wR_factor_obs .132
_reflns_number_observed 3687
_reflns_number_total 4401
_reflns_observed_criterion I>2\s(I)
_cod_data_source_file du1176.cif
_cod_data_source_block I
_cod_depositor_comments
;
The following automatic conversions were performed:

'_exptl_crystal_density_meas' value 'none' was changed to '?' - the
value is perceived as not measured.

Automatic conversion script
Id: cif_fix_values 3008 2015-01-20 13:52:24Z robertas 

The following automatic conversions were performed:

'_refine_ls_weighting_scheme' value 'calc w =
1/[\s^2^(Fo^2^)+(0.0853P)^2^+0.7948P] where P = (Fo^2^+2Fc^2^)/3' was
changed to 'calc'. New tag '_refine_ls_weighting_details' was
created. The value of the new tag was set to 'w =
1/[\s^2^(Fo^2^)+(0.0853P)^2^+0.7948P] where P = (Fo^2^+2Fc^2^)/3'.

Automatic conversion script
Id: cif_fix_values 3143 2015-03-26 13:38:13Z robertas 
;
_cod_original_cell_volume 1492.8(8)
_cod_database_code 2007321

loop_
_symmetry_equiv_pos_as_xyz
'x, y, z'
'-x, -y, -z'

loop_
_atom_site_aniso_label
_atom_site_aniso_U_11
_atom_site_aniso_U_22
_atom_site_aniso_U_33
_atom_site_aniso_U_12
_atom_site_aniso_U_13
_atom_site_aniso_U_23
P1 .0303(4) .0406(4) .0344(4) .0003(3) .0149(3) .0002(3)
P2 .0272(4) .0388(4) .0320(4) -.0013(3) .0114(3) -.0008(3)
P3 .0343(4) .0451(5) .0362(4) .0066(3) .0166(3) -.0016(3)
O11 .0460(10) .0590(10) .0340(10) .0070(10) .0120(10) .0000(10)
O21 .0390(10) .0450(10) .0500(10) -.0051(9) .0240(10) .0010(10)
O12 .03590(10) .0410(10) .0550(10) -.0039(9) .0130(10) -.0060(10)
O22 .0370(10) .0580(10) .0360(10) .0070(10) .0132(9) .0080(10)
O13 .0490(10) .094(2) .0530(10) .0110(10) .0310(10) -.0100(10)
O23 .0580(10) .0400(10) .0540(10) .0080(10) .0220(10) .0030(10)
OL12 .0300(10) .0470(10) .0390(10) -.0053(9) .0163(9) -.0081(9)
OL13 .0310(10) .0400(10) .0500(10) .0010(9) .0120(10) -.0011(9)
OL23 .0390(10) .0510(10) .0340(10) -.0060(9) .0181(9) -.0023(9)
OW1 .057(2) .118(3) .080(2) .012(2) .032(2) .022(2)
OW2 .186(5) .079(3) .205(5) .034(3) .113(4) .011(3)
OM1 .155(4) .051(2) .148(3) -.022(2) .087(3) -.010(2)
OM2 .151(4) .063(2) .154(4) .022(2) .102(3) .027(2)
OM3 .126(3) .047(2) .166(4) -.004(2) .051(3) -.026(2)
N1 .053(2) .0390(10) .052(2) -.0060(10) .0220(10) -.0050(10)
N2 .052(2) .060(2) .048(2) .0040(10) .0270(10) -.0050(10)
N3 .0360(10) .0410(10) .0410(10) -.0030(10) .0120(10) -.0040(10)
C11 .049(2) .042(2) .042(2) .0000(10) .018(2) -.0020(10)
C21 .110(4) .054(2) .082(3) -.012(2) .065(3) -.010(2)
C31 .130(4) .069(3) .095(4) -.021(3) .075(3) .002(3)
C41 .091(3) .044(2) .088(3) -.009(2) .047(3) -.007(2)
C51 .106(14) .057(8) .094(14) -.042(10) .059(11) -.037(9)
C51' .101(13) .058(7) .108(16) -.023(10) .069(12) -.043(10)
C61 .15(2) .097(13) .127(13) -.013(12) .130(14) -.004(10)
C61' .132(14) .045(7) .129(12) -.041(7) .116(10) -.047(7)
C71 .158(12) .077(7) .169(12) -.039(8) .102(11) .013(8)
C71' .210(15) .053(6) .186(14) -.029(7) .108(12) -.056(7)
C12 .050(2) .052(2) .047(2) -.001(2) .030(2) -.008(2)
C22 .059(2) .069(3) .077(3) -.009(2) .040(2) -.011(2)
C32 .089(3) .061(3) .106(4) -.023(2) .063(3) -.017(2)
C42 .102(4) .061(3) .086(3) .010(2) .065(3) .010(2)
C52 .063(2) .074(3) .065(3) .015(2) .032(2) .011(2)
C62 .049(2) .063(2) .053(2) -.002(2) .024(2) -.004(2)
C72 .194(8) .096(5) .231(9) .075(5) .136(7) .070(5)
C13 .036(2) .044(2) .044(2) -.0020(10) .0200(10) -.0020(10)
C23 .056(2) .053(2) .051(2) -.002(2) .015(2) -.008(2)
C33 .075(3) .065(3) .076(3) -.011(2) .027(2) -.028(2)
C43 .075(3) .047(2) .107(4) -.006(2) .042(3) -.020(2)
C53 .102(4) .052(3) .092(4) .010(2) .032(3) .016(2)
C63 .082(3) .053(2) .055(2) .002(2) .017(2) .002(2)
C73 .14(3) .048(14) .09(2) .002(14) .01(2) .029(17)
C73' .164(13) .066(7) .152(12) -.016(7) .039(10) -.062(8)
C73" .18(2) .039(11) .10(2) .022(12) .04(2) .017(12)

loop_
_atom_site_label
_atom_site_fract_x
_atom_site_fract_y
_atom_site_fract_z
_atom_site_U_iso_or_equiv
_atom_site_thermal_displace_type
_atom_site_calc_flag
_atom_site_refinement_flags
_atom_site_occupancy
_atom_site_disorder_group
_atom_site_type_symbol
P1 .53093(8) .47681(4) .26604(8) .0350(2) Uani d . 1 . P
P2 .79191(8) .49006(4) .19542(8) .0334(2) Uani d . 1 . P
P3 .29587(8) .58898(4) .09508(9) .0380(2) Uani d . 1 . P
O11 .6418(2) .48420(10) .4294(2) .0483(6) Uani d . 1 . O
O21 .4060(2) .41890(10) .2210(2) .0431(5) Uani d . 1 . O
O12 .8064(2) .57240(10) .2126(3) .0465(5) Uani d . 1 . O
O22 .9095(2) .44360(10) .3178(2) .0450(5) Uani d . 1 . O
O13 .2086(3) .5884(2) .1868(3) .0615(7) Uani d . 1 . O
O23 .3205(3) .65950(10) .0215(3) .0516(6) Uani d . 1 . O
OL12 .6222(2) .46110(10) .1663(2) .0381(5) Uani d . 1 . O
OL13 .4640(2) .55760(10) .1972(2) .0430(5) Uani d . 1 . O
OL23 .7848(2) .47390(10) .0315(2) .0410(5) Uani d . 1 . O
OW1 .9143(3) .6338(2) .9616(4) .0843(9) Uani d . 1 . O
OW2 .1469(6) .7892(2) .9872(6) .146(2) Uani d . 1 . O
OM1 .7523(5) .9785(2) .9890(5) .1110(10) Uani d . 1 . O
OM2 .6215(5) .8894(2) .4374(5) .1100(10) Uani d . 1 . O
OM3 .1906(5) .9196(2) .5343(5) .1170(10) Uani d . 1 . O
N1 .5963(3) .67430(10) 1.0031(3) .0484(7) Uani d . 1 . N
N2 .7909(3) .5943(2) .6273(3) .0511(7) Uani d . 1 . N
N3 .1078(3) .61590(10) .4056(3) .0412(6) Uani d . 1 . N
C11 .6373(4) .7539(2) .9959(4) .0452(8) Uani d . 1 . C
C21 .6951(6) .7805(2) .8997(5) .0740(10) Uani d . 1 . C
C31 .7344(7) .8561(3) .8985(6) .090(2) Uani d . 1 . C
C41 .7142(5) .9040(2) .9926(5) .0720(10) Uani d . 1 . C
C51 .689(2) .8740(15) 1.117(3) .080(6) Uani d P .50 . C
C51' .625(2) .8774(15) 1.059(3) .080(6) Uani d P .50 . C
C61 .639(4) .7998(19) 1.091(4) .101(9) Uani d P .51 . C
C61' .600(4) .8015(14) 1.091(4) .080(6) Uani d P .49 . C
C71 .8557(17) 1.0042(6) .9338(17) .126(5) Uani d P .49 . C
C71' .7667(19) 1.0271(6) 1.1123(18) .142(5) Uani d P .51 . C
C12 .7445(4) .6708(2) .5712(4) .0467(8) Uani d . 1 . C
C22 .8542(4) .7280(2) .6065(5) .0640(10) Uani d . 1 . C
C32 .8085(6) .7999(2) .5579(6) .0780(10) Uani d . 1 . C
C42 .6522(6) .8152(2) .4773(5) .0740(10) Uani d . 1 . C
C52 .5446(5) .7581(2) .4440(5) .0660(10) Uani d . 1 . C
C62 .5908(4) .6855(2) .4902(4) .0546(9) Uani d . 1 . C
C72 .4648(10) .9087(4) .3605(11) .158(3) Uani d . 1 . C
C13 .1315(3) .6948(2) .4397(4) .0406(7) Uani d . 1 . C
C23 .2214(4) .7175(2) .5874(4) .0567(9) Uani d . 1 . C
C33 .2406(5) .7926(2) .6186(5) .0740(10) Uani d . 1 . C
C43 .1705(5) .8446(2) .5031(6) .0750(10) Uani d . 1 . C
C53 .0809(6) .8223(2) .3553(6) .0870(10) Uani d . 1 . C
C63 .0628(5) .7468(2) .3234(5) .0680(10) Uani d . 1 . C
C73 .106(5) .9778(19) .362(4) .108(13) Uani d P .21 . C
C73' .2775(18) .9422(6) .6973(17) .138(5) Uani d P .49 . C
C73" .097(4) .9701(13) .441(3) .113(9) Uani d P .29 . C
H1N1 .5902 .6515 .9185 .058 Uiso d . 1 . H
H2N1 .6572 .6485 .9202 .060 Uiso d . 1 . H
H3N1 .5021 .6491 .9977 .188 Uiso d . 1 . H
H1N2 .7224 .5575 .5345 .091 Uiso d . 1 . H
H2N2 .7708 .5850 .6996 .066 Uiso d . 1 . H
H3N2 .8845 .5918 .6447 .095 Uiso d . 1 . H
H1N3 .0216 .6057 .3594 .023 Uiso d . 1 . H
H2N3 .1519 .5989 .3382 .092 Uiso d . 1 . H
H3N3 .1299 .5859 .4924 .062 Uiso d . 1 . H
H21 .7124 .7493 .8473 .107 Uiso d . 1 . H
H31 .7712 .8699 .8415 .119 Uiso d . 1 . H
H51 .6337 .9123 1.1431 .150 Uiso d . 1 . H
H61 .5578 .7843 1.1355 .168 Uiso d . 1 . H
H22 .9528 .7109 .6660 .099 Uiso d . 1 . H
H32 .8727 .8395 .5894 .070 Uiso d . 1 . H
H52 .4535 .7657 .3914 .060 Uiso d . 1 . H
H62 .5265 .6488 .4710 .061 Uiso d . 1 . H
H172 .4109 .8862 .2778 .297 Uiso d . 1 . H
H272 .4638 .9592 .3467 .110 Uiso d . 1 . H
H372 .4243 .8945 .4507 .191 Uiso d . 1 . H
H23 .2680 .6766 .6668 .080 Uiso d . 1 . H
H33 .2914 .8030 .7150 .103 Uiso d . 1 . H
H53 .0494 .8568 .2707 .125 Uiso d . 1 . H
H63 .0129 .7308 .2296 .076 Uiso d . 1 . H
H1W1 1.0120 .6094 1.0360 .241 Uiso d . 1 . H
H2W1 .8236 .6035 .9630 .234 Uiso d . 1 . H
H1W2 .2011 .7434 .9805 .188 Uiso d . 1 . H
H2W2 .2456 .8258 1.0412 .258 Uiso d . 1 . H

loop_
_atom_type_symbol
_atom_type_description
_atom_type_scat_dispersion_real
_atom_type_scat_dispersion_imag
_atom_type_scat_source
H H 0.0000 0.0000 'International Tables Tome C Tables 4.2.6.8 and 6.1.1.4'
C C 0.0181 0.0091 'International Tables Tome C Tables 4.2.6.8 and 6.1.1.4'
N N 0.0311 0.0180 'International Tables Tome C Tables 4.2.6.8 and 6.1.1.4'
O O 0.0492 0.0322 'International Tables Tome C Tables 4.2.6.8 and 6.1.1.4'
P P 0.2955 0.4335 'International Tables Tome C Tables 4.2.6.8 and 6.1.1.4'

loop_
_geom_angle_atom_site_label_1
_geom_angle_atom_site_label_2
_geom_angle_atom_site_label_3
_geom_angle_site_symmetry_3
_geom_angle
_geom_angle_publ_flag
O11 P1 O21 . 120.10(10) y
O11 P1 OL13 . 108.50(10) y
O21 P1 OL13 . 111.10(10) y
O11 P1 OL12 . 109.30(10) y
O21 P1 OL12 . 105.30(10) y
OL13 P1 OL12 . 100.80(10) y
O22 P2 O12 . 117.80(10) y
O22 P2 OL23 . 110.10(10) y
O12 P2 OL23 . 107.30(10) y
O22 P2 OL12 . 110.40(10) y
O12 P2 OL12 . 109.90(10) y
OL23 P2 OL12 . 99.80(10) y
O13 P3 O23 . 120.40(10) y
O13 P3 OL13 . 110.30(10) y
O23 P3 OL13 . 105.20(10) y
O13 P3 OL23 2_665 106.00(10) y
O23 P3 OL23 2_665 110.50(10) y
OL13 P3 OL23 2_665 103.10(10) y
P2 OL12 P1 . 128.30(10) y
P3 OL13 P1 . 134.80(10) y
P2 OL23 P3 2_665 135.20(10) y
C41 OM1 C71 . 121.9(6) y
C41 OM1 C71' . 121.0(6) y
C71 OM1 C71' . 108.1(8) y
C42 OM2 C72 . 117.1(5) y
C73" OM3 C43 . 122.0(10) y
C73" OM3 C73' . 115.0(10) y
C43 OM3 C73' . 118.8(6) y
C73" OM3 C73 . 24(2) y
C43 OM3 C73 . 112.0(10) y
C73' OM3 C73 . 129.0(10) y
C61 C11 C21 . 115.0(10) y
C61 C11 C61' . 14(2) y
C21 C11 C61' . 123.0(10) y
C61 C11 N1 . 123.0(10) y
C21 C11 N1 . 121.8(3) y
C61' C11 N1 . 115.0(10) y
C11 C21 C31 . 119.8(4) y
C41 C31 C21 . 121.1(4) y
C51' C41 C31 . 115.0(10) y
C51' C41 OM1 . 122.0(10) y
C31 C41 OM1 . 120.4(4) y
C51' C41 C51 . 26.0(10) y
C31 C41 C51 . 118.0(10) y
OM1 C41 C51 . 119.0(10) y
C51' C51 C61 . 79(4) y
C51' C51 C41 . 72(5) y
C61 C51 C41 . 110(2) y
C51' C51 C61' . 70(5) y
C61 C51 C61' . 15(2) y
C41 C51 C61' . 117(2) y
C51 C51' C41 . 82(5) y
C51 C51' C61 . 75(5) y
C41 C51' C61 . 112(2) y
C51 C51' C61' . 85(5) y
C41 C51' C61' . 126(2) y
C61 C51' C61' . 16(2) y
C11 C61 C51 . 133(2) y
C11 C61 C51' . 124(3) y
C51 C61 C51' . 26.0(10) y
C51' C61' C11 . 110(2) y
C51' C61' C51 . 25.0(10) y
C11 C61' C51 . 111(2) y
C62 C12 C22 . 120.6(3) y
C62 C12 N2 . 119.4(3) y
C22 C12 N2 . 120.0(3) y
C32 C22 C12 . 119.3(4) y
C22 C32 C42 . 120.2(4) y
C52 C42 OM2 . 125.7(5) y
C52 C42 C32 . 119.8(4) y
OM2 C42 C32 . 114.6(4) y
C42 C52 C62 . 120.0(4) y
C12 C62 C52 . 120.1(4) y
C63 C13 C23 . 119.9(3) y
C63 C13 N3 . 119.5(3) y
C23 C13 N3 . 120.5(3) y
C13 C23 C33 . 119.9(4) y
C43 C33 C23 . 120.3(4) y
C33 C43 C53 . 120.0(4) y
C33 C43 OM3 . 120.2(5) y
C53 C43 OM3 . 119.8(5) y
C43 C53 C63 . 119.8(4) y
C13 C63 C53 . 120.1(4) y
C73" C73 OM3 . 42(3) y
C73 C73" OM3 . 113(5) y

loop_
_geom_bond_atom_site_label_1
_geom_bond_atom_site_label_2
_geom_bond_site_symmetry_2
_geom_bond_distance
_geom_bond_publ_flag
P1 O11 . 1.469(2) y
P1 O21 . 1.478(2) y
P1 OL13 . 1.599(2) y
P1 OL12 . 1.608(2) y
P2 O22 . 1.477(2) y
P2 O12 . 1.482(2) y
P2 OL23 . 1.590(2) y
P2 OL12 . 1.605(2) y
P3 O13 . 1.468(2) y
P3 O23 . 1.478(2) y
P3 OL13 . 1.596(2) y
P3 OL23 2_665 1.602(2) y
OW1 H1W1 . 1.004(3) y
OW1 H2W1 . 1.015(3) y
OW2 H1W2 . 1.012(4) y
OW2 H2W2 . 1.071(5) y
OM1 C41 . 1.368(5) y
OM1 C71 . 1.380(12) y
OM1 C71' . 1.458(12) y
OM2 C42 . 1.370(5) y
OM2 C72 . 1.414(8) y
OM3 C73" . 1.31(3) y
OM3 C43 . 1.372(5) y
OM3 C73' . 1.482(13) y
OM3 C73 . 1.79(3) y
N1 C11 . 1.465(4) y
N1 H1N1 . .906(3) y
N1 H2N1 . 1.295(3) y
N1 H3N1 . .981(3) y
N2 C12 . 1.460(4) y
N2 H1N2 . 1.078(3) y
N2 H2N2 . .811(3) y
N2 H3N2 . .848(3) y
N3 C13 . 1.449(4) y
N3 H1N3 . .769(2) y
N3 H2N3 . .987(3) y
N3 H3N3 . .918(3) y
C11 C61 . 1.25(3) y
C11 C21 . 1.339(5) y
C11 C61' . 1.45(2) y
C21 C31 . 1.387(6) y
C21 H21 . .840(4) y
C31 C41 . 1.356(6) y
C31 H31 . .802(4) y
C41 C51' . 1.35(3) y
C41 C51 . 1.40(3) y
C51 C51' . .62(3) y
C51 C61 . 1.39(4) y
C51 C61' . 1.49(3) y
C51 H51 . .99(3) y
C51' C61 . 1.41(4) y
C51' C61' . 1.41(4) y
C51' H51 . 1.01(2) y
C61 H61 . 1.07(3) y
C61' H61 . .76(3) y
C12 C62 . 1.372(5) y
C12 C22 . 1.379(5) y
C22 C32 . 1.370(6) y
C22 H22 . .927(4) y
C32 C42 . 1.395(7) y
C32 H32 . .891(4) y
C42 C52 . 1.366(6) y
C52 C62 . 1.378(5) y
C52 H52 . .814(4) y
C62 H62 . .851(4) y
C72 H172 . .843(10) y
C72 H272 . .907(6) y
C72 H372 . 1.116(8) y
C13 C63 . 1.364(5) y
C13 C23 . 1.368(5) y
C23 C33 . 1.376(5) y
C23 H23 . .997(4) y
C33 C43 . 1.361(6) y
C33 H33 . .862(4) y
C43 C53 . 1.367(6) y
C53 C63 . 1.382(6) y
C53 H53 . .943(4) y
C63 H63 . .870(4) y
C73 C73" . .81(4) y
